data_7049786
loop_
_publ_author_name
'Bawari, Deependra'
'Negi, Chandrakala'
'Porwal, Vishal Kumar'
'Ravi, Satyam'
'Shamasundar, K. R.'
'Singh, Sanjay'

_publ_section_title
;
 Aluminum containing molecular bowls and pyridinophanes: use of pyridine
 modules to access different molecular topologies.
;
_journal_issue 21
_journal_name_full 'Dalton transactions (Cambridge, England : 2003)'
_journal_page_first 7442
_journal_page_last 7450
_journal_paper_doi 10.1039/c8dt05105d
_journal_volume 48
_journal_year 2019
_chemical_formula_moiety 'C16.5 H31.5 Al N4.5 Si3'
_chemical_formula_sum 'C16.5 H31.5 Al N4.5 Si3'
_chemical_formula_weight 404.21
_space_group_crystal_system orthorhombic
_space_group_IT_number 20
_space_group_name_Hall 'C 2c 2'
_space_group_name_H-M_alt 'C 2 2 21'
_symmetry_space_group_name_Hall 'C 2c 2'
_symmetry_space_group_name_H-M 'C 2 2 21'
_atom_sites_solution_hydrogens geom
_atom_sites_solution_primary dual
_audit_creation_date 2018-03-12
_audit_creation_method
;
Olex2 1.2
(compiled 2017.08.10 svn.r3458 for OlexSys, GUI svn.r5381)
;
_audit_update_record
;
2018-03-13 deposited with the CCDC.    2019-04-23 downloaded from the CCDC.
;
_cell_angle_alpha 90
_cell_angle_beta 90
_cell_angle_gamma 90
_cell_formula_units_Z 8
_cell_length_a 17.001(3)
_cell_length_b 20.578(4)
_cell_length_c 14.373(2)
_cell_measurement_reflns_used 4283
_cell_measurement_temperature 100.0(2)
_cell_measurement_theta_max 27.5
_cell_measurement_theta_min 3.1
_cell_volume 5028.3(15)
_computing_cell_refinement
;
CrystalClear-SM Expert 2.0 r15 (Rigaku, 2011)
;
_computing_data_collection
;
CrystalClear-SM Expert 2.0 r15 (Rigaku, 2011)
;
_computing_data_reduction
;
CrystalClear-SM Expert 2.0 r15 (Rigaku, 2011)
;
_computing_molecular_graphics 'Olex2 (Dolomanov et al., 2009)'
_computing_publication_material 'Olex2 (Dolomanov et al., 2009)'
_computing_structure_refinement 'ShelXL (Sheldrick, 2015)'
_computing_structure_solution 'ShelXT (Sheldrick, 2015)'
_diffrn_ambient_temperature 100.0(2)
_diffrn_detector_area_resol_mean 13.6612
_diffrn_measured_fraction_theta_full 0.965
_diffrn_measured_fraction_theta_max 0.949
_diffrn_measurement_device_type 'Rigaku CrystalClear-SM Expert 2.0 r15'
_diffrn_measurement_method 'profile data from \w-scans'
_diffrn_radiation_type MoK\a
_diffrn_radiation_wavelength 0.71075
_diffrn_reflns_av_R_equivalents 0.0691
_diffrn_reflns_av_unetI/netI 0.1411
_diffrn_reflns_Laue_measured_fraction_full 0.965
_diffrn_reflns_Laue_measured_fraction_max 0.949
_diffrn_reflns_limit_h_max 8
_diffrn_reflns_limit_h_min -21
_diffrn_reflns_limit_k_max 22
_diffrn_reflns_limit_k_min -26
_diffrn_reflns_limit_l_max 11
_diffrn_reflns_limit_l_min -18
_diffrn_reflns_number 6914
_diffrn_reflns_point_group_measured_fraction_full 0.942
_diffrn_reflns_point_group_measured_fraction_max 0.920
_diffrn_reflns_theta_full 25.000
_diffrn_reflns_theta_max 27.499
_diffrn_reflns_theta_min 3.233
_diffrn_source 'Sealed Tube'
_exptl_absorpt_coefficient_mu 0.232
_exptl_absorpt_correction_T_max 1.000
_exptl_absorpt_correction_T_min 0.392
_exptl_absorpt_correction_type multi-scan
_exptl_absorpt_process_details 'Blessing 1995'
_exptl_crystal_colour 'clear light colourless'
_exptl_crystal_colour_lustre clear
_exptl_crystal_colour_modifier light
_exptl_crystal_colour_primary colourless
_exptl_crystal_density_diffrn 1.068
_exptl_crystal_description block
_exptl_crystal_F_000 1736
_exptl_crystal_size_max 0.25
_exptl_crystal_size_mid 0.24
_exptl_crystal_size_min 0.23
_refine_diff_density_max 0.394
_refine_diff_density_min -0.399
_refine_diff_density_rms 0.070
_refine_ls_abs_structure_details
;
 Flack x determined using 796 quotients [(I+)-(I-)]/[(I+)+(I-)]
 (Parsons, Flack and Wagner, Acta Cryst. B69 (2013) 249-259).
;
_refine_ls_abs_structure_Flack 0.0(2)
_refine_ls_extinction_method none
_refine_ls_goodness_of_fit_ref 0.987
_refine_ls_hydrogen_treatment constr
_refine_ls_matrix_type full
_refine_ls_number_parameters 236
_refine_ls_number_reflns 5335
_refine_ls_number_restraints 0
_refine_ls_restrained_S_all 0.987
_refine_ls_R_factor_all 0.1139
_refine_ls_R_factor_gt 0.0711
_refine_ls_shift/su_max 0.000
_refine_ls_shift/su_mean 0.000
_refine_ls_structure_factor_coef Fsqd
_refine_ls_weighting_details 'w=1/[\s^2^(Fo^2^)+(0.0499P)^2^] where P=(Fo^2^+2Fc^2^)/3'
_refine_ls_weighting_scheme calc
_refine_ls_wR_factor_gt 0.1331
_refine_ls_wR_factor_ref 0.1635
_reflns_Friedel_coverage 0.763
_reflns_Friedel_fraction_full 0.912
_reflns_Friedel_fraction_max 0.885
_reflns_number_gt 3160
_reflns_number_total 5335
_reflns_threshold_expression 'I > 2\s(I)'
_cod_data_source_file c8dt05105d2.cif
_cod_data_source_block compound7
_cod_depositor_comments 'Adding full bibliography for 7049785--7049788.cif.'
_cod_original_cell_volume 5028.3(16)
_cod_original_formula_sum 'C16.50 H31.50 Al N4.50 Si3'
_cod_database_code 7049786
_shelx_shelxl_version_number 2017/1
_shelx_space_group_comment
;
The symmetry employed for this shelxl refinement is uniquely defined
by the following loop, which should always be used as a source of
symmetry information in preference to the above space-group names.
They are only intended as comments.
;
_shelx_estimated_absorpt_t_max 0.949
_shelx_estimated_absorpt_t_min 0.944
_olex2_refinement_description
;
1. Fixed Uiso
 At 1.2 times of:
  All C(H) groups
 At 1.5 times of:
  All C(H,H,H) groups
2.a Aromatic/amide H refined with riding coordinates:
 C5(H5), C6(H6), C7(H7), C16(H16), C17(H17)
2.b Idealised Me refined as rotating group:
 C1(H1A,H1B,H1C), C2(H2A,H2B,H2C), C3(H3A,H3B,H3C), C9(H9A,H9B,H9C), C10(H10A,
 H10B,H10C), C11(H11A,H11B,H11C), C12(H12A,H12B,H12C), C13(H13A,H13B,H13C),
 C14(H14A,H14B,H14C)
;
_olex2_submission_special_instructions 'No special instructions were received'

loop_
_space_group_symop_operation_xyz
'x, y, z'
'-x, -y, z+1/2'
'-x, y, -z+1/2'
'x, -y, -z'
'x+1/2, y+1/2, z'
'-x+1/2, -y+1/2, z+1/2'
'-x+1/2, y+1/2, -z+1/2'
'x+1/2, -y+1/2, -z'

loop_
_atom_site_label
_atom_site_type_symbol
_atom_site_fract_x
_atom_site_fract_y
_atom_site_fract_z
_atom_site_U_iso_or_equiv
_atom_site_adp_type
_atom_site_occupancy
_atom_site_site_symmetry_order
_atom_site_calc_flag
_atom_site_refinement_flags_posn
_atom_site_refinement_flags_adp
_atom_site_refinement_flags_occupancy
Si1 Si 0.53571(12) 0.84497(10) 0.50359(14) 0.0371(5) Uani 1 1 d . . .
Si2 Si 0.72920(14) 0.91386(10) 0.2455(2) 0.0542(7) Uani 1 1 d . . .
Si3 Si 0.28072(12) 0.68556(11) 0.14050(14) 0.0380(5) Uani 1 1 d . . .
Al1 Al 0.59240(11) 0.80639(9) 0.29605(14) 0.0276(5) Uani 1 1 d . . .
N1 N 0.5348(3) 0.7965(3) 0.4045(4) 0.0284(12) Uani 1 1 d . . .
N2 N 0.4310(3) 0.7554(2) 0.3139(4) 0.0251(12) Uani 1 1 d . . .
N3 N 0.3383(3) 0.7332(2) 0.2117(4) 0.0269(12) Uani 1 1 d . . .
N4 N 0.6342(3) 0.8873(3) 0.2695(4) 0.0382(15) Uani 1 1 d . . .
N5 N 0.500000 0.8946(4) 0.250000 0.0347(19) Uani 1 2 d S T P
C1 C 0.5318(5) 0.7983(4) 0.6131(5) 0.0454(19) Uani 1 1 d . . .
H1A H 0.479690 0.778460 0.619769 0.068 Uiso 1 1 calc GR . .
H1B H 0.541534 0.827529 0.665715 0.068 Uiso 1 1 calc GR . .
H1C H 0.572000 0.764232 0.611991 0.068 Uiso 1 1 calc GR . .
C2 C 0.6264(5) 0.8944(4) 0.5050(7) 0.059(2) Uani 1 1 d . . .
H2A H 0.672380 0.865646 0.506579 0.089 Uiso 1 1 calc GR . .
H2B H 0.626560 0.922341 0.560163 0.089 Uiso 1 1 calc GR . .
H2C H 0.628506 0.921400 0.448851 0.089 Uiso 1 1 calc GR . .
C3 C 0.4505(5) 0.9008(4) 0.5000(6) 0.0470(19) Uani 1 1 d . . .
H3A H 0.459329 0.934047 0.452395 0.071 Uiso 1 1 calc GR . .
H3B H 0.444219 0.921669 0.560857 0.071 Uiso 1 1 calc GR . .
H3C H 0.402819 0.876167 0.484992 0.071 Uiso 1 1 calc GR . .
C4 C 0.4740(4) 0.7522(3) 0.3937(4) 0.0252(14) Uani 1 1 d . . .
C5 C 0.4580(4) 0.7009(4) 0.4543(5) 0.0407(18) Uani 1 1 d . . .
H5 H 0.488435 0.695522 0.509197 0.049 Uiso 1 1 calc R . .
C6 C 0.3970(4) 0.6573(4) 0.4340(5) 0.0379(17) Uani 1 1 d . . .
H6 H 0.385855 0.623155 0.476453 0.046 Uiso 1 1 calc R . .
C7 C 0.3529(4) 0.6628(3) 0.3539(5) 0.0314(15) Uani 1 1 d . . .
H7 H 0.311746 0.633060 0.340115 0.038 Uiso 1 1 calc R . .
C8 C 0.3712(3) 0.7137(3) 0.2942(5) 0.0255(14) Uani 1 1 d . . .
C9 C 0.1888(4) 0.6586(4) 0.1982(5) 0.0442(19) Uani 1 1 d . . .
H9A H 0.201811 0.632664 0.253282 0.066 Uiso 1 1 calc GR . .
H9B H 0.157868 0.632157 0.154818 0.066 Uiso 1 1 calc GR . .
H9C H 0.158025 0.696672 0.216992 0.066 Uiso 1 1 calc GR . .
C10 C 0.3399(5) 0.6130(4) 0.1059(7) 0.069(3) Uani 1 1 d . . .
H10A H 0.385606 0.627041 0.069584 0.103 Uiso 1 1 calc GR . .
H10B H 0.307338 0.583847 0.068088 0.103 Uiso 1 1 calc GR . .
H10C H 0.357663 0.590033 0.161766 0.103 Uiso 1 1 calc GR . .
C11 C 0.2580(6) 0.7327(5) 0.0343(6) 0.076(3) Uani 1 1 d . . .
H11A H 0.306986 0.748591 0.006509 0.115 Uiso 1 1 calc GR . .
H11B H 0.224379 0.769724 0.050490 0.115 Uiso 1 1 calc GR . .
H11C H 0.230507 0.704819 -0.010417 0.115 Uiso 1 1 calc GR . .
C12 C 0.7950(6) 0.8417(4) 0.2402(11) 0.117(6) Uani 1 1 d . . .
H12A H 0.791295 0.817416 0.298678 0.176 Uiso 1 1 calc GR . .
H12B H 0.849403 0.856027 0.230728 0.176 Uiso 1 1 calc GR . .
H12C H 0.778995 0.813706 0.188416 0.176 Uiso 1 1 calc GR . .
C13 C 0.7317(7) 0.9576(5) 0.1306(6) 0.087(4) Uani 1 1 d . . .
H13A H 0.714889 0.927933 0.081061 0.131 Uiso 1 1 calc GR . .
H13B H 0.785358 0.972573 0.118005 0.131 Uiso 1 1 calc GR . .
H13C H 0.696106 0.995021 0.132813 0.131 Uiso 1 1 calc GR . .
C14 C 0.7700(4) 0.9685(4) 0.3368(6) 0.050(2) Uani 1 1 d . . .
H14A H 0.735367 1.006147 0.344517 0.075 Uiso 1 1 calc GR . .
H14B H 0.822505 0.983195 0.318176 0.075 Uiso 1 1 calc GR . .
H14C H 0.773614 0.944781 0.395818 0.075 Uiso 1 1 calc GR . .
C15 C 0.5682(5) 0.9266(3) 0.2581(5) 0.0360(17) Uani 1 1 d . . .
C16 C 0.5711(4) 0.9959(3) 0.2586(5) 0.0362(16) Uani 1 1 d . . .
H16 H 0.619283 1.018866 0.264534 0.043 Uiso 1 1 calc R . .
C17 C 0.500000 1.0276(5) 0.250000 0.042(3) Uani 1 2 d S T P
H17 H 0.500001 1.073812 0.249998 0.051 Uiso 1 2 calc RS T P

loop_
_atom_site_aniso_label
_atom_site_aniso_U_11
_atom_site_aniso_U_22
_atom_site_aniso_U_33
_atom_site_aniso_U_23
_atom_site_aniso_U_13
_atom_site_aniso_U_12
Si1 0.0306(9) 0.0472(12) 0.0336(10) -0.0121(10) 0.0033(10) -0.0051(9)
Si2 0.0486(13) 0.0331(11) 0.0810(17) -0.0138(13) 0.0395(13) -0.0135(10)
Si3 0.0328(10) 0.0470(13) 0.0341(10) -0.0011(10) -0.0039(9) -0.0132(10)
Al1 0.0258(10) 0.0255(10) 0.0315(10) -0.0016(9) 0.0029(9) -0.0034(9)
N1 0.025(3) 0.027(3) 0.033(3) -0.008(2) -0.004(3) -0.005(2)
N2 0.026(3) 0.022(3) 0.027(3) -0.002(2) -0.002(2) -0.003(2)
N3 0.020(3) 0.027(3) 0.034(3) 0.002(3) 0.004(2) 0.005(2)
N4 0.038(3) 0.022(3) 0.054(4) -0.001(3) 0.020(3) -0.001(3)
N5 0.034(4) 0.028(4) 0.042(5) 0.000 0.017(4) 0.000
C1 0.042(4) 0.061(5) 0.034(4) -0.003(4) -0.005(4) 0.008(4)
C2 0.051(5) 0.072(6) 0.054(5) -0.034(5) 0.006(5) -0.018(5)
C3 0.052(5) 0.049(5) 0.040(4) -0.003(4) 0.010(4) 0.001(4)
C4 0.026(3) 0.023(3) 0.027(3) -0.002(3) 0.001(3) -0.002(3)
C5 0.036(4) 0.057(5) 0.029(3) 0.010(4) -0.006(3) -0.009(4)
C6 0.034(4) 0.042(4) 0.038(4) 0.012(4) 0.003(3) -0.012(3)
C7 0.026(3) 0.028(3) 0.041(4) 0.010(3) -0.002(3) -0.007(3)
C8 0.020(3) 0.022(3) 0.034(3) 0.000(3) 0.001(3) -0.001(2)
C9 0.031(4) 0.049(5) 0.052(5) 0.007(4) -0.011(4) -0.004(3)
C10 0.054(5) 0.062(6) 0.091(7) -0.046(5) 0.025(5) -0.019(5)
C11 0.067(6) 0.116(9) 0.047(5) 0.029(5) -0.032(5) -0.040(6)
C12 0.061(6) 0.054(6) 0.236(16) -0.044(9) 0.095(9) -0.018(5)
C13 0.107(8) 0.097(8) 0.058(6) -0.024(6) 0.040(6) -0.070(7)
C14 0.033(4) 0.043(4) 0.075(6) -0.002(4) 0.000(4) -0.003(4)
C15 0.052(4) 0.024(3) 0.032(4) 0.003(3) 0.015(4) 0.009(3)
C16 0.049(4) 0.023(3) 0.036(4) -0.003(3) 0.007(3) 0.002(3)
C17 0.071(8) 0.022(5) 0.034(5) 0.000 0.001(6) 0.000

loop_
_atom_type_symbol
_atom_type_description
_atom_type_scat_dispersion_real
_atom_type_scat_dispersion_imag
_atom_type_scat_source
C C 0.0033 0.0016 'International Tables Vol C Tables 4.2.6.8 and 6.1.1.4'
H H 0.0000 0.0000 'International Tables Vol C Tables 4.2.6.8 and 6.1.1.4'
Al Al 0.0645 0.0514 'International Tables Vol C Tables 4.2.6.8 and 6.1.1.4'
N N 0.0061 0.0033 'International Tables Vol C Tables 4.2.6.8 and 6.1.1.4'
Si Si 0.0817 0.0704 'International Tables Vol C Tables 4.2.6.8 and 6.1.1.4'

loop_
_geom_angle_atom_site_label_1
_geom_angle_atom_site_label_2
_geom_angle_atom_site_label_3
_geom_angle
_geom_angle_site_symmetry_1
_geom_angle_site_symmetry_3
N1 Si1 C1 113.6(3) . .
N1 Si1 C2 109.4(3) . .
N1 Si1 C3 109.0(3) . .
C1 Si1 C2 107.9(4) . .
C1 Si1 C3 108.6(4) . .
C2 Si1 C3 108.2(4) . .
N4 Si2 C12 108.4(3) . .
N4 Si2 C13 110.2(4) . .
N4 Si2 C14 113.3(3) . .
C12 Si2 C13 109.4(6) . .
C12 Si2 C14 106.6(5) . .
C14 Si2 C13 108.8(4) . .
N3 Si3 C9 112.6(3) . .
N3 Si3 C10 107.9(3) . .
N3 Si3 C11 108.1(4) . .
C9 Si3 C10 109.5(4) . .
C11 Si3 C9 110.5(4) . .
C11 Si3 C10 108.2(5) . .
N1 Al1 N2 121.2(2) . 3_655
N1 Al1 N3 106.7(2) . 3_655
N1 Al1 C8 120.4(2) . 3_655
N2 Al1 C8 34.7(2) 3_655 3_655
N3 Al1 N2 69.7(2) 3_655 3_655
N3 Al1 C8 35.0(2) 3_655 3_655
N4 Al1 N1 118.4(3) . .
N4 Al1 N2 113.4(3) . 3_655
N4 Al1 N3 117.4(2) . 3_655
N4 Al1 C8 120.5(2) . 3_655
Si1 N1 Al1 128.4(3) . .
C4 N1 Si1 118.4(4) . .
C4 N1 Al1 111.8(4) . .
C4 N2 Al1 145.4(4) . 3_655
C8 N2 Al1 91.1(4) . 3_655
C8 N2 C4 123.1(5) . .
Si3 N3 Al1 139.7(3) . 3_655
C8 N3 Si3 125.3(4) . .
C8 N3 Al1 91.7(4) . 3_655
Si2 N4 Al1 132.9(3) . .
C15 N4 Si2 122.7(4) . .
C15 N4 Al1 103.8(4) . .
C15 N5 C15 121.0(8) 3_655 .
Si1 C1 H1A 109.5 . .
Si1 C1 H1B 109.5 . .
Si1 C1 H1C 109.5 . .
H1A C1 H1B 109.5 . .
H1A C1 H1C 109.5 . .
H1B C1 H1C 109.5 . .
Si1 C2 H2A 109.5 . .
Si1 C2 H2B 109.5 . .
Si1 C2 H2C 109.5 . .
H2A C2 H2B 109.5 . .
H2A C2 H2C 109.5 . .
H2B C2 H2C 109.5 . .
Si1 C3 H3A 109.5 . .
Si1 C3 H3B 109.5 . .
Si1 C3 H3C 109.5 . .
H3A C3 H3B 109.5 . .
H3A C3 H3C 109.5 . .
H3B C3 H3C 109.5 . .
N1 C4 C5 124.9(6) . .
N2 C4 N1 117.5(5) . .
N2 C4 C5 117.3(6) . .
C4 C5 H5 120.1 . .
C4 C5 C6 119.9(6) . .
C6 C5 H5 120.1 . .
C5 C6 H6 119.2 . .
C7 C6 C5 121.6(6) . .
C7 C6 H6 119.2 . .
C6 C7 H7 121.5 . .
C6 C7 C8 117.1(6) . .
C8 C7 H7 121.5 . .
N2 C8 Al1 54.2(3) . 3_655
N2 C8 N3 107.4(5) . .
N2 C8 C7 121.0(6) . .
N3 C8 Al1 53.2(3) . 3_655
N3 C8 C7 131.6(6) . .
C7 C8 Al1 174.6(5) . 3_655
Si3 C9 H9A 109.5 . .
Si3 C9 H9B 109.5 . .
Si3 C9 H9C 109.5 . .
H9A C9 H9B 109.5 . .
H9A C9 H9C 109.5 . .
H9B C9 H9C 109.5 . .
Si3 C10 H10A 109.5 . .
Si3 C10 H10B 109.5 . .
Si3 C10 H10C 109.5 . .
H10A C10 H10B 109.5 . .
H10A C10 H10C 109.5 . .
H10B C10 H10C 109.5 . .
Si3 C11 H11A 109.5 . .
Si3 C11 H11B 109.5 . .
Si3 C11 H11C 109.5 . .
H11A C11 H11B 109.5 . .
H11A C11 H11C 109.5 . .
H11B C11 H11C 109.5 . .
Si2 C12 H12A 109.5 . .
Si2 C12 H12B 109.5 . .
Si2 C12 H12C 109.5 . .
H12A C12 H12B 109.5 . .
H12A C12 H12C 109.5 . .
H12B C12 H12C 109.5 . .
Si2 C13 H13A 109.5 . .
Si2 C13 H13B 109.5 . .
Si2 C13 H13C 109.5 . .
H13A C13 H13B 109.5 . .
H13A C13 H13C 109.5 . .
H13B C13 H13C 109.5 . .
Si2 C14 H14A 109.5 . .
Si2 C14 H14B 109.5 . .
Si2 C14 H14C 109.5 . .
H14A C14 H14B 109.5 . .
H14A C14 H14C 109.5 . .
H14B C14 H14C 109.5 . .
N4 C15 C16 123.5(7) . .
N5 C15 N4 114.9(5) . .
N5 C15 C16 121.5(7) . .
C15 C16 H16 121.9 . .
C17 C16 C15 116.3(7) . .
C17 C16 H16 121.9 . .
C16 C17 C16 123.4(9) . 3_655
C16 C17 H17 118.3 3_655 .
C16 C17 H17 118.3 . .

loop_
_geom_bond_atom_site_label_1
_geom_bond_atom_site_label_2
_geom_bond_distance
_geom_bond_site_symmetry_2
Si1 N1 1.738(5) .
Si1 C1 1.845(7) .
Si1 C2 1.848(8) .
Si1 C3 1.849(8) .
Si2 N4 1.741(6) .
Si2 C12 1.860(9) .
Si2 C13 1.881(10) .
Si2 C14 1.862(8) .
Si3 N3 1.723(6) .
Si3 C9 1.855(7) .
Si3 C10 1.868(9) .
Si3 C11 1.850(8) .
Al1 N1 1.853(6) .
Al1 N2 1.939(5) 3_655
Al1 N3 1.915(6) 3_655
Al1 N4 1.849(6) .
Al1 C8 2.389(6) 3_655
N1 C4 1.387(8) .
N2 C4 1.361(8) .
N2 C8 1.361(8) .
N3 C8 1.372(8) .
N4 C15 1.394(9) .
N5 C15 1.338(8) 3_655
N5 C15 1.339(8) .
C1 H1A 0.9800 .
C1 H1B 0.9800 .
C1 H1C 0.9800 .
C2 H2A 0.9800 .
C2 H2B 0.9800 .
C2 H2C 0.9800 .
C3 H3A 0.9800 .
C3 H3B 0.9800 .
C3 H3C 0.9800 .
C4 C5 1.395(9) .
C5 H5 0.9500 .
C5 C6 1.402(9) .
C6 H6 0.9500 .
C6 C7 1.379(10) .
C7 H7 0.9500 .
C7 C8 1.388(9) .
C9 H9A 0.9800 .
C9 H9B 0.9800 .
C9 H9C 0.9800 .
C10 H10A 0.9800 .
C10 H10B 0.9800 .
C10 H10C 0.9800 .
C11 H11A 0.9800 .
C11 H11B 0.9800 .
C11 H11C 0.9800 .
C12 H12A 0.9800 .
C12 H12B 0.9800 .
C12 H12C 0.9800 .
C13 H13A 0.9800 .
C13 H13B 0.9800 .
C13 H13C 0.9800 .
C14 H14A 0.9800 .
C14 H14B 0.9800 .
C14 H14C 0.9800 .
C15 C16 1.426(8) .
C16 H16 0.9500 .
C16 C17 1.379(8) .
C17 H17 0.9500 .

loop_
_smtbx_masks_void_nr
_smtbx_masks_void_average_x
_smtbx_masks_void_average_y
_smtbx_masks_void_average_z
_smtbx_masks_void_volume
_smtbx_masks_void_count_electrons
1 0.000 0.000 -0.275 411.1 85.2
2 0.500 0.500 -0.172 411.1 85.2
